data_2200719
loop_
_publ_author_name
'Rosair, Georgina M.'
'Schmidt,  Falk H.'
'Welch, Alan J.'

_publ_section_title
;
 Tetraphenylphosphonium
 7-phenylethynyl-8-phenyl-7,8-<i>nido</i>-dicarbadecahydroundecaborate(1--)
;
_journal_issue 12
_journal_name_full 'Acta Crystallographica Section E'
_journal_page_first o1168
_journal_page_last o1170
_journal_paper_doi 10.1107/S160053680101902X
_journal_volume 57
_journal_year 2001
_chemical_formula_iupac 'C24 H20 P 1+, C16 H20 B9 1-'
_chemical_formula_moiety 'C24 H20 P 1+, C16 H20 B9 1-'
_chemical_formula_sum 'C40 H40 B9 P'
_chemical_formula_weight 648.98
_chemical_name_systematic
;
 ?
;
_space_group_IT_number 2
_symmetry_cell_setting triclinic
_symmetry_space_group_name_Hall '-P 1'
_symmetry_space_group_name_H-M 'P -1'
_audit_creation_method SHELXL-97
_cell_angle_alpha 71.469(14)
_cell_angle_beta 83.522(16)
_cell_angle_gamma 84.235(16)
_cell_formula_units_Z 4
_cell_length_a 10.063(2)
_cell_length_b 19.007(4)
_cell_length_c 20.344(4)
_cell_measurement_reflns_used 37
_cell_measurement_temperature 160(2)
_cell_measurement_theta_max 10.65
_cell_measurement_theta_min 2.24
_cell_volume 3657.2(13)
_computing_cell_refinement XSCANS
_computing_data_collection 'XSCANS (Siemens, 1996)'
_computing_data_reduction XSCANS
_computing_molecular_graphics 'SHELXTL (Bruker, 1998)'
_computing_publication_material SHELXTL
_computing_structure_refinement 'SHELXL97 (Sheldrick, 1997)'
_computing_structure_solution 'SHELXS97 (Sheldrick, 1997)'
_diffrn_ambient_temperature 160(2)
_diffrn_measured_fraction_theta_full .991
_diffrn_measured_fraction_theta_max .887
_diffrn_measurement_device_type 'Bruker P4'
_diffrn_measurement_method \w
_diffrn_radiation_monochromator graphite
_diffrn_radiation_source 'fine-focus sealed tube'
_diffrn_radiation_type MoK\a
_diffrn_radiation_wavelength .71073
_diffrn_reflns_av_R_equivalents .0919
_diffrn_reflns_av_sigmaI/netI .2328
_diffrn_reflns_limit_h_max 11
_diffrn_reflns_limit_h_min -1
_diffrn_reflns_limit_k_max 20
_diffrn_reflns_limit_k_min -21
_diffrn_reflns_limit_l_max 23
_diffrn_reflns_limit_l_min -23
_diffrn_reflns_number 14197
_diffrn_reflns_theta_full 23.50
_diffrn_reflns_theta_max 24.94
_diffrn_reflns_theta_min 2.04
_diffrn_standards_decay_% none
_diffrn_standards_interval_count 97
_diffrn_standards_number 3
_exptl_absorpt_coefficient_mu .104
_exptl_absorpt_correction_T_max .990
_exptl_absorpt_correction_T_min .925
_exptl_absorpt_correction_type '\y scan'
_exptl_absorpt_process_details '(North et al., 1968)'
_exptl_crystal_colour colourless
_exptl_crystal_density_diffrn 1.179
_exptl_crystal_density_meas ?
_exptl_crystal_description plate
_exptl_crystal_F_000 1360
_exptl_crystal_size_max .90
_exptl_crystal_size_mid .30
_exptl_crystal_size_min .10
_refine_diff_density_max .233
_refine_diff_density_min -.299
_refine_ls_extinction_method none
_refine_ls_goodness_of_fit_ref .972
_refine_ls_hydrogen_treatment mixed
_refine_ls_matrix_type full
_refine_ls_number_parameters 764
_refine_ls_number_reflns 11336
_refine_ls_number_restraints 0
_refine_ls_restrained_S_all .972
_refine_ls_R_factor_all .2342
_refine_ls_R_factor_gt .0867
_refine_ls_shift/su_max <0.001
_refine_ls_shift/su_mean .000
_refine_ls_structure_factor_coef Fsqd
_refine_ls_weighting_details 'calc w = 1/[\s^2^(Fo^2^)+(0.0505P)^2^] where P = (Fo^2^+2Fc^2^)/3'
_refine_ls_weighting_scheme calc
_refine_ls_wR_factor_ref .1809
_reflns_number_gt 4545
_reflns_number_total 11336
_reflns_threshold_expression I>2\s(I)
_cod_data_source_file ob6079.cif
_cod_data_source_block I
_cod_depositor_comments
;
The following automatic conversions were performed:
'_symmetry_cell_setting' value 'Triclinic' changed to 'triclinic'
according to '/home/saulius/struct/CIF-dictionaries/cif_core.dic'
dictionary named 'cif_core.dic' version 2.4.1 from 2010-06-29.

Automatic conversion script
Id: cif_fix_enum 1527 2010-12-29 10:47:43Z saulius 

The following automatic conversions were performed:

'_symmetry_cell_setting' value 'Triclinic' changed to 'triclinic'
according to /home/saulius/struct/CIF-dictionaries/cif_core.dic
dictionary named 'cif_core.dic' version 2.4.1 from 2010-06-29.

Automatic conversion script
Id: cif_fix_values 1715 2011-07-08 13:25:40Z adriana 

The following automatic conversions were performed:

'_exptl_crystal_density_meas' value 'not measured' was changed to '?'
- the value is perceived as not measured.

Automatic conversion script
Id: cif_fix_values 3008 2015-01-20 13:52:24Z robertas 
;
_cod_original_cell_volume 3657.1(13)
_cod_database_code 2200719
_cod_database_fobs_code 2200719

loop_
_symmetry_equiv_pos_as_xyz
'x, y, z'
'-x, -y, -z'

loop_
_atom_site_label
_atom_site_fract_x
_atom_site_fract_y
_atom_site_fract_z
_atom_site_U_iso_or_equiv
_atom_site_adp_type
_atom_site_calc_flag
_atom_site_refinement_flags
_atom_site_occupancy
_atom_site_disorder_assembly
_atom_site_disorder_group
_atom_site_type_symbol
B1 .0959(8) .9255(6) -.1659(4) .073(3) Uani d . 1 . . B
H1 .0026 .8999 -.1367 .087 Uiso calc R 1 . . H
B2 .1183(7) .9581(5) -.2579(4) .062(3) Uani d . 1 . . B
H2 .0409 .9522 -.2909 .074 Uiso calc R 1 . . H
B3 .2074(12) .8847(6) -.2108(6) .038(3) Uani d P .60 . . B
H3 .1889 .8281 -.2123 .046 Uiso calc PR .60 . . H
B4 .2575(8) .8948(4) -.1370(4) .056(2) Uani d . 1 . . B
H4 .2749 .8461 -.0897 .067 Uiso calc R 1 . . H
B5 .1870(7) .9815(4) -.1342(4) .050(2) Uani d . 1 . . B
H5 .1530 .9911 -.0832 .060 Uiso calc R 1 . . H
B6 .1027(8) 1.0232(6) -.2126(4) .072(3) Uani d . 1 . . B
H6 .0113 1.0625 -.2152 .086 Uiso calc R 1 . . H
C7 .2849(6) .9515(3) -.2776(3) .0395(16) Uani d . 1 . . C
C8 .3642(5) .9163(3) -.2095(3) .0327(15) Uani d . 1 . . C
B9 .3564(7) .9729(4) -.1619(3) .0371(19) Uani d . 1 . . B
H9 .4395 .9750 -.1304 .045 Uiso calc R 1 . . H
B10 .2576(8) 1.0544(4) -.2057(3) .048(2) Uani d . 1 . . B
H10 .2690 1.1108 -.2015 .058 Uiso calc R 1 . . H
B11 .2195(7) 1.0368(4) -.2838(4) .047(2) Uani d . 1 . . B
H11 .2090 1.0817 -.3346 .056 Uiso calc R 1 . . H
B12 .3652(18) 1.0126(11) -.2514(9) .051(6) Uani d P .40 . . B
H12 .4533 1.0438 -.2806 .062 Uiso calc PR .40 . . H
C71 .3385(6) .9303(3) -.3375(3) .0391(16) Uani d . 1 . . C
C72 .3878(6) .9080(3) -.3845(3) .0404(17) Uani d . 1 . . C
C73 .4442(6) .8787(4) -.4395(3) .0417(17) Uani d . 1 . . C
C74 .4413(6) .9228(4) -.5085(3) .0539(19) Uani d . 1 . . C
H74A .4034 .9726 -.5197 .065 Uiso calc R 1 . . H
C75 .4950(8) .8930(6) -.5612(4) .079(3) Uani d . 1 . . C
H75B .4923 .9227 -.6085 .094 Uiso calc R 1 . . H
C76 .5519(9) .8211(7) -.5454(6) .098(4) Uani d . 1 . . C
H76B .5885 .8015 -.5816 .117 Uiso calc R 1 . . H
C77 .5551(8) .7792(5) -.4789(5) .088(3) Uani d . 1 . . C
H77B .5935 .7296 -.4684 .105 Uiso calc R 1 . . H
C78 .5031(6) .8067(4) -.4245(4) .0547(19) Uani d . 1 . . C
H78B .5080 .7763 -.3775 .066 Uiso calc R 1 . . H
C81 .4910(6) .8694(3) -.2173(3) .0373(16) Uani d . 1 . . C
C82 .6050(7) .9044(4) -.2525(3) .0495(18) Uani d . 1 . . C
H82A .6015 .9570 -.2717 .059 Uiso calc R 1 . . H
C83 .7244(7) .8622(5) -.2597(3) .065(2) Uani d . 1 . . C
H83B .8024 .8863 -.2831 .078 Uiso calc R 1 . . H
C84 .7299(8) .7849(5) -.2327(4) .073(3) Uani d . 1 . . C
H84B .8108 .7562 -.2384 .087 Uiso calc R 1 . . H
C85 .6193(8) .7512(4) -.1983(3) .064(2) Uani d . 1 . . C
H85A .6238 .6985 -.1795 .077 Uiso calc R 1 . . H
C86 .4976(6) .7919(4) -.1896(3) .0454(17) Uani d . 1 . . C
H86B .4209 .7671 -.1653 .054 Uiso calc R 1 . . H
B1' -.2783(8) .5687(5) .6557(4) .056(2) Uani d . 1 . . B
H1' -.3646 .5927 .6233 .067 Uiso calc R 1 . . H
B2' -.2976(8) .5373(5) .7473(4) .057(2) Uani d . 1 . . B
H2' -.3969 .5420 .7772 .068 Uiso calc R 1 . . H
B3' -.2148(9) .6134(5) .7042(5) .037(3) Uani d P .70 . . B
H3' -.2585 .6696 .7056 .044 Uiso calc PR .70 . . H
B4' -.1187(7) .6029(4) .6315(4) .045(2) Uani d . 1 . . B
H4' -.0977 .6519 .5845 .055 Uiso calc R 1 . . H
B5' -.1453(7) .5142(4) .6280(4) .044(2) Uani d . 1 . . B
H5' -.1431 .5037 .5768 .053 Uiso calc R 1 . . H
B6' -.2572(8) .4718(5) .7019(4) .059(3) Uani d . 1 . . B
H6' -.3309 .4317 .7013 .071 Uiso calc R 1 . . H
C7' -.1475(5) .5470(3) .7718(3) .0334(15) Uani d . 1 . . C
C8' -.0453(6) .5814(3) .7070(3) .0305(15) Uani d . 1 . . C
B9' .0028(7) .5256(4) .6601(3) .0341(18) Uani d . 1 . . B
H9' .1056 .5248 .6328 .041 Uiso calc R 1 . . H
B10' -.0864(8) .4431(4) .7017(4) .049(2) Uani d . 1 . . B
H10' -.0439 .3876 .6979 .059 Uiso calc R 1 . . H
B11' -.1787(8) .4615(4) .7775(4) .050(2) Uani d . 1 . . B
H11' -.1998 .4172 .8283 .060 Uiso calc R 1 . . H
B12' -.0440(3) .48435(17) .75325(17) .034(6) Uiso d P .30 . . B
H12' .0292 .4500 .7904 .041 Uiso calc PR .30 . . H
C71' -.1374(3) .56881(17) .83280(17) .0356(16) Uani d R 1 . . C
C72' -.1201(3) .58974(17) .87964(17) .0371(16) Uani d R 1 . . C
C73' -.0970(3) .61911(17) .93502(17) .0371(16) Uani d R 1 . . C
C74' -.0638(3) .69195(17) .92024(17) .0467(17) Uani d R 1 . . C
H74B -.0576 .7233 .8733 .056 Uiso calc R 1 . . H
C75' -.0395(6) .7197(4) .9727(4) .054(2) Uani d . 1 . . C
H75A -.0165 .7697 .9617 .065 Uiso calc R 1 . . H
C76' -.0487(6) .6747(5) 1.0406(4) .060(2) Uani d . 1 . . C
H76A -.0318 .6936 1.0766 .071 Uiso calc R 1 . . H
C77' -.0818(6) .6033(5) 1.0566(3) .054(2) Uani d . 1 . . C
H77A -.0881 .5728 1.1038 .065 Uiso calc R 1 . . H
C78' -.1064(6) .5746(3) 1.0048(3) .0441(17) Uani d . 1 . . C
H78A -.1297 .5246 1.0167 .053 Uiso calc R 1 . . H
C81' .0557(6) .6300(3) .7166(3) .0344(15) Uani d . 1 . . C
C82' .0462(7) .7060(4) .6874(3) .0469(18) Uani d . 1 . . C
H82B -.0284 .7290 .6619 .056 Uiso calc R 1 . . H
C83' .1432(8) .7500(4) .6941(3) .067(2) Uani d . 1 . . C
H83A .1346 .8026 .6743 .081 Uiso calc R 1 . . H
C84' .2532(9) .7153(5) .7306(4) .075(3) Uani d . 1 . . C
H84A .3220 .7441 .7345 .090 Uiso calc R 1 . . H
C85' .2628(7) .6411(5) .7605(3) .067(2) Uani d . 1 . . C
H85B .3370 .6183 .7865 .081 Uiso calc R 1 . . H
C86' .1651(7) .5967(4) .7540(3) .0495(18) Uani d . 1 . . C
H86A .1735 .5443 .7749 .059 Uiso calc R 1 . . H
P1 .46965(15) .74840(9) .06432(8) .0312(4) Uani d . 1 . . P
P2 .11515(16) .75356(9) .43174(8) .0327(4) Uani d . 1 . . P
C111 .56200(12) .82619(7) .01351(5) .0289(14) Uani d G 1 . . C
C112 .63598(13) .82592(8) -.04839(5) .0330(15) Uani d G 1 . . C
H112 .6305 .7865 -.0670 .040 Uiso calc R 1 . . H
C113 .71798(15) .88341(9) -.08307(6) .0383(16) Uani d G 1 . . C
H113 .7685 .8832 -.1254 .046 Uiso calc R 1 . . H
C114 .72599(16) .94115(9) -.05585(6) .0452(17) Uani d G 1 . . C
H114 .7820 .9804 -.0796 .054 Uiso calc R 1 . . H
C115 .65201(15) .94141(8) .00605(6) .0499(18) Uani d G 1 . . C
H115 .6575 .9809 .0247 .060 Uiso calc R 1 . . H
C116 .57001(13) .88393(7) .04074(5) .0437(17) Uani d G 1 . . C
H116 .5194 .8841 .0830 .052 Uiso calc R 1 . . H
C121 .44377(13) .68889(7) .01497(5) .0288(14) Uani d G 1 . . C
C122 .55249(15) .64605(8) -.00389(6) .0363(16) Uani d G 1 . . C
H122 .6392 .6495 .0086 .044 Uiso calc R 1 . . H
C123 .53432(17) .59823(8) -.04105(6) .0413(17) Uani d G 1 . . C
H123 .6086 .5690 -.0539 .050 Uiso calc R 1 . . H
C124 .40742(18) .59326(9) -.05934(7) .0473(18) Uani d G 1 . . C
H124 .3950 .5606 -.0847 .057 Uiso calc R 1 . . H
C125 .29869(17) .63610(9) -.04048(6) .0456(17) Uani d G 1 . . C
H125 .2120 .6327 -.0530 .055 Uiso calc R 1 . . H
C126 .31687(14) .68391(8) -.00333(6) .0376(16) Uani d G 1 . . C
H126 .2426 .7132 .0096 .045 Uiso calc R 1 . . H
C131 .31147(10) .78224(6) .09717(5) .0334(15) Uani d G 1 . . C
C132 .24323(12) .84377(7) .05402(5) .0434(17) Uani d G 1 . . C
H132 .2846 .8704 .0099 .052 Uiso calc R 1 . . H
C133 .11448(12) .86642(7) .07536(5) .0512(19) Uani d G 1 . . C
H133 .0678 .9085 .0459 .061 Uiso calc R 1 . . H
C134 .05396(10) .82752(7) .13984(5) .0508(18) Uani d G 1 . . C
H134 -.0340 .8430 .1544 .061 Uiso calc R 1 . . H
C135 .12219(9) .76599(7) .18299(5) .0437(17) Uani d G 1 . . C
H135 .0808 .7394 .2271 .052 Uiso calc R 1 . . H
C136 .25095(9) .74334(6) .16166(5) .0369(16) Uani d G 1 . . C
H136 .2976 .7013 .1911 .044 Uiso calc R 1 . . H
C141 .56709(10) .69264(7) .13350(5) .0328(15) Uani d G 1 . . C
C142 .67825(9) .71943(8) .15004(6) .0422(17) Uani d G 1 . . C
H142 .7032 .7683 .1249 .051 Uiso calc R 1 . . H
C143 .75290(10) .67475(9) .20336(6) .0501(18) Uani d G 1 . . C
H143 .8289 .6931 .2147 .060 Uiso calc R 1 . . H
C144 .71639(12) .60328(8) .24013(6) .0519(19) Uani d G 1 . . C
H144 .7674 .5727 .2766 .062 Uiso calc R 1 . . H
C145 .60523(13) .57649(7) .22358(6) .0513(19) Uani d G 1 . . C
H145 .5803 .5276 .2487 .062 Uiso calc R 1 . . H
C146 .53058(12) .62117(6) .17027(5) .0394(16) Uani d G 1 . . C
H146 .4546 .6029 .1590 .047 Uiso calc R 1 . . H
C211 .04580(13) .81440(7) .48018(6) .0331(15) Uani d G 1 . . C
C212 .13002(15) .85881(8) .49670(6) .0398(16) Uani d G 1 . . C
H212 .2226 .8576 .4812 .048 Uiso calc R 1 . . H
C213 .07871(18) .90498(9) .53587(7) .0481(18) Uani d G 1 . . C
H213 .1363 .9353 .5472 .058 Uiso calc R 1 . . H
C214 -.05681(18) .90674(9) .55851(7) .0508(19) Uani d G 1 . . C
H214 -.0919 .9383 .5853 .061 Uiso calc R 1 . . H
C215 -.14104(16) .86233(9) .54199(7) .0500(18) Uani d G 1 . . C
H215 -.2337 .8635 .5575 .060 Uiso calc R 1 . . H
C216 -.08973(14) .81616(8) .50282(6) .0391(16) Uani d G 1 . . C
H216 -.1473 .7858 .4915 .047 Uiso calc R 1 . . H
C221 .21849(12) .67811(7) .48269(5) .0347(15) Uani d G 1 . . C
C222 .26199(14) .68113(8) .54414(5) .0369(16) Uani d G 1 . . C
H222 .2344 .7226 .5602 .044 Uiso calc R 1 . . H
C223 .34584(16) .62352(9) .58215(5) .0444(17) Uani d G 1 . . C
H223 .3756 .6256 .6241 .053 Uiso calc R 1 . . H
C224 .38618(16) .56289(9) .55870(5) .0464(17) Uani d G 1 . . C
H224 .4435 .5235 .5847 .056 Uiso calc R 1 . . H
C225 .34268(15) .55987(7) .49725(5) .0493(18) Uani d G 1 . . C
H225 .3703 .5184 .4812 .059 Uiso calc R 1 . . H
C226 .25884(13) .61748(7) .45924(5) .0423(17) Uani d G 1 . . C
H226 .2291 .6154 .4172 .051 Uiso calc R 1 . . H
C231 -.02083(10) .71816(7) .40539(6) .0303(15) Uani d G 1 . . C
C232 -.06636(12) .64940(8) .44479(6) .0389(16) Uani d G 1 . . C
H232 -.0177 .6181 .4819 .047 Uiso calc R 1 . . H
C233 -.18315(13) .62637(9) .42993(7) .0465(18) Uani d G 1 . . C
H233 -.2143 .5794 .4569 .056 Uiso calc R 1 . . H
C234 -.25441(11) .67209(10) .37566(8) .0470(18) Uani d G 1 . . C
H234 -.3342 .6564 .3655 .056 Uiso calc R 1 . . H
C235 -.20889(9) .74086(10) .33625(7) .0448(17) Uani d G 1 . . C
H235 -.2576 .7721 .2992 .054 Uiso calc R 1 . . H
C236 -.09210(10) .76389(8) .35112(6) .0345(15) Uani d G 1 . . C
H236 -.0610 .8109 .3242 .041 Uiso calc R 1 . . H
C241 .21704(11) .80628(6) .35698(5) .0380(16) Uani d G 1 . . C
C242 .33419(10) .77427(6) .33215(5) .0465(17) Uani d G 1 . . C
H242 .3630 .7242 .3553 .056 Uiso calc R 1 . . H
C243 .40914(10) .81552(6) .27339(5) .064(2) Uani d G 1 . . C
H243 .4892 .7936 .2564 .076 Uiso calc R 1 . . H
C244 .36693(12) .88878(6) .23946(5) .069(2) Uani d G 1 . . C
H244 .4182 .9170 .1993 .083 Uiso calc R 1 . . H
C245 .24978(13) .92079(6) .26430(6) .059(2) Uani d G 1 . . C
H245 .2209 .9709 .2411 .070 Uiso calc R 1 . . H
C246 .17484(12) .87954(6) .32306(5) .0429(17) Uani d G 1 . . C
H246 .0948 .9014 .3400 .051 Uiso calc R 1 . . H

loop_
_atom_site_aniso_label
_atom_site_aniso_U_11
_atom_site_aniso_U_22
_atom_site_aniso_U_33
_atom_site_aniso_U_12
_atom_site_aniso_U_13
_atom_site_aniso_U_23
B1 .040(6) .125(9) .058(6) -.028(6) .019(5) -.038(6)
B2 .029(5) .116(8) .068(6) -.004(5) -.002(4) -.066(6)
B3 .043(8) .024(7) .054(8) .001(6) .002(7) -.024(6)
B4 .070(6) .058(6) .037(5) -.016(5) .009(5) -.012(4)
B5 .049(5) .076(6) .027(4) -.002(5) .004(4) -.024(4)
B6 .040(5) .129(9) .052(6) .030(6) -.013(5) -.042(6)
C7 .028(4) .055(4) .042(4) .008(3) -.008(3) -.026(4)
C8 .027(4) .033(4) .035(4) -.002(3) .000(3) -.007(3)
B9 .047(5) .037(5) .032(4) -.005(4) -.004(4) -.016(4)
B10 .058(6) .049(5) .037(5) .013(5) -.007(4) -.016(4)
B11 .054(5) .039(5) .044(5) .021(4) -.012(4) -.015(4)
B12 .027(11) .096(17) .037(12) -.029(12) -.001(10) -.023(12)
C71 .034(4) .042(4) .049(4) -.002(3) -.011(3) -.023(3)
C72 .034(4) .045(4) .049(4) -.007(3) -.008(4) -.021(4)
C73 .035(4) .053(5) .046(4) -.022(4) .012(3) -.028(4)
C74 .050(5) .071(5) .051(5) -.023(4) .009(4) -.031(4)
C75 .058(6) .139(9) .064(6) -.054(6) .019(5) -.061(6)
C76 .066(7) .162(11) .113(8) -.057(7) .048(7) -.114(9)
C77 .057(6) .087(7) .147(9) -.028(5) .052(7) -.089(7)
C78 .045(5) .048(5) .076(5) -.020(4) .017(4) -.028(4)
C81 .039(4) .043(4) .033(4) .006(4) -.011(3) -.017(3)
C82 .044(5) .055(5) .049(4) .010(4) -.002(4) -.021(4)
C83 .049(5) .094(7) .056(5) -.003(5) .004(4) -.031(5)
C84 .067(6) .098(7) .048(5) .032(6) -.004(5) -.028(5)
C85 .078(6) .061(5) .050(5) .037(5) -.010(5) -.023(4)
C86 .050(5) .049(5) .035(4) .008(4) -.005(3) -.013(3)
B1' .037(5) .075(6) .064(6) .004(5) -.025(5) -.028(5)
B2' .030(5) .094(7) .056(6) -.002(5) .001(4) -.040(5)
B3' .030(6) .027(6) .060(7) .007(5) -.010(6) -.024(6)
B4' .051(5) .047(5) .033(4) .007(4) -.013(4) -.005(4)
B5' .051(5) .058(5) .029(4) -.020(4) .000(4) -.019(4)
B6' .052(6) .086(7) .055(5) -.049(5) .017(5) -.038(5)
C7' .030(4) .039(4) .033(4) .001(3) .001(3) -.017(3)
C8' .036(4) .027(3) .027(3) .000(3) -.005(3) -.007(3)
B9' .033(4) .043(5) .030(4) -.006(4) .002(4) -.017(4)
B10' .067(6) .039(5) .040(5) -.010(4) .010(4) -.016(4)
B11' .072(6) .040(5) .044(5) -.029(5) .014(5) -.019(4)
C71' .034(4) .037(4) .033(4) -.004(3) .006(3) -.010(3)
C72' .028(4) .054(4) .031(4) -.002(3) .003(3) -.016(3)
C73' .022(4) .048(4) .042(4) .009(3) -.001(3) -.019(4)
C74' .040(4) .047(5) .054(4) .002(4) -.015(4) -.015(4)
C75' .038(4) .054(5) .084(6) .008(4) -.020(4) -.039(5)
C76' .039(5) .098(7) .066(6) .020(5) -.019(4) -.061(5)
C77' .046(5) .087(6) .036(4) .010(5) -.004(4) -.030(4)
C78' .033(4) .048(4) .050(4) .008(3) .002(4) -.019(4)
C81' .038(4) .035(4) .030(4) -.007(3) -.002(3) -.009(3)
C82' .060(5) .047(5) .039(4) -.017(4) -.001(4) -.017(4)
C83' .098(7) .063(5) .045(5) -.037(5) -.004(5) -.012(4)
C84' .090(7) .097(7) .049(5) -.053(6) -.003(5) -.025(5)
C85' .060(5) .106(7) .044(5) -.026(5) -.011(4) -.026(5)
C86' .049(5) .056(5) .046(4) -.019(4) -.009(4) -.014(4)
P1 .0272(10) .0356(10) .0301(9) -.0011(8) .0020(8) -.0110(8)
P2 .0315(10) .0346(10) .0320(10) -.0069(8) -.0019(8) -.0090(8)
C111 .028(4) .029(3) .033(3) -.001(3) -.001(3) -.016(3)
C112 .029(4) .034(4) .036(4) -.002(3) .000(3) -.013(3)
C113 .032(4) .047(4) .034(4) -.005(3) -.004(3) -.008(3)
C114 .042(4) .043(4) .045(4) -.013(3) .001(3) -.004(3)
C115 .062(5) .033(4) .056(4) -.013(4) .004(4) -.015(3)
C116 .048(4) .047(4) .035(4) -.008(4) .012(3) -.016(3)
C121 .027(4) .028(4) .027(3) .007(3) -.004(3) -.004(3)
C122 .027(4) .039(4) .040(4) .001(3) .002(3) -.011(3)
C123 .042(4) .038(4) .040(4) .010(3) .001(3) -.013(3)
C124 .052(5) .043(4) .055(4) .007(4) -.013(4) -.028(4)
C125 .042(4) .050(4) .050(4) -.004(4) -.012(4) -.021(4)
C126 .029(4) .043(4) .039(4) .004(3) .002(3) -.014(3)
C131 .032(4) .037(4) .030(3) .002(3) -.002(3) -.010(3)
C132 .040(4) .044(4) .041(4) -.002(3) .008(3) -.011(3)
C133 .047(5) .040(4) .063(5) .012(4) .002(4) -.018(4)
C134 .035(4) .057(5) .065(5) .004(4) .008(4) -.030(4)
C135 .042(4) .045(4) .042(4) -.008(3) .020(3) -.016(3)
C136 .041(4) .035(4) .038(4) -.005(3) .000(3) -.016(3)
C141 .024(4) .048(4) .025(3) -.001(3) .001(3) -.012(3)
C142 .038(4) .054(4) .040(4) -.008(4) .002(3) -.022(3)
C143 .044(4) .068(5) .045(4) .000(4) -.007(4) -.028(4)
C144 .041(4) .076(5) .040(4) .017(4) -.013(4) -.022(4)
C145 .039(4) .059(5) .041(4) -.002(4) -.003(4) .005(4)
C146 .026(4) .055(4) .036(4) -.002(3) -.005(3) -.010(3)
C211 .035(4) .036(4) .031(4) -.008(3) -.007(3) -.011(3)
C212 .030(4) .042(4) .053(4) .001(3) -.010(3) -.022(3)
C213 .047(5) .050(4) .054(4) -.012(4) -.008(4) -.023(4)
C214 .066(5) .047(4) .047(4) -.004(4) .000(4) -.026(4)
C215 .044(4) .051(5) .058(5) -.001(4) .000(4) -.024(4)
C216 .040(4) .041(4) .041(4) -.008(3) .001(3) -.020(3)
C221 .033(4) .035(4) .038(4) -.002(3) -.001(3) -.016(3)
C222 .032(4) .040(4) .040(4) -.006(3) -.001(3) -.014(3)
C223 .034(4) .058(5) .037(4) -.003(4) -.002(3) -.009(3)
C224 .033(4) .039(4) .062(5) -.003(3) .001(4) -.009(4)
C225 .038(4) .049(4) .066(5) .000(4) -.001(4) -.027(4)
C226 .043(4) .040(4) .047(4) -.009(3) .001(3) -.018(3)
C231 .029(4) .036(4) .032(4) -.003(3) .001(3) -.021(3)
C232 .041(4) .043(4) .034(4) -.015(3) .002(3) -.012(3)
C233 .049(4) .059(5) .035(4) -.023(4) .005(3) -.016(3)
C234 .043(4) .064(5) .045(4) -.021(4) .002(4) -.028(4)
C235 .048(4) .051(4) .044(4) -.006(4) -.008(4) -.023(4)
C236 .041(4) .035(4) .033(4) -.002(3) -.001(3) -.020(3)
C241 .035(4) .042(4) .035(4) -.015(3) -.004(3) -.006(3)
C242 .037(4) .053(5) .048(4) -.010(4) .002(4) -.012(4)
C243 .046(5) .100(6) .044(4) -.026(5) .011(4) -.021(4)
C244 .053(5) .108(7) .045(5) -.049(5) .001(4) -.010(5)
C245 .050(5) .066(5) .048(4) -.028(4) -.014(4) .009(4)
C246 .035(4) .048(4) .040(4) -.021(3) -.005(3) -.001(3)

loop_
_atom_type_symbol
_atom_type_description
_atom_type_scat_dispersion_real
_atom_type_scat_dispersion_imag
_atom_type_scat_source
C C .0033 .0016 'International Tables Vol C Tables 4.2.6.8 and 6.1.1.4'
H H .0000 .0000 'International Tables Vol C Tables 4.2.6.8 and 6.1.1.4'
B B .0013 .0007 'International Tables Vol C Tables 4.2.6.8 and 6.1.1.4'
P P .1023 .0942 'International Tables Vol C Tables 4.2.6.8 and 6.1.1.4'

loop_
_geom_angle_atom_site_label_1
_geom_angle_atom_site_label_2
_geom_angle_atom_site_label_3
_geom_angle
B3 B1 B2 58.0(5)
B3 B1 B4 59.7(5)
B2 B1 B4 106.2(5)
B3 B1 B5 106.2(6)
B2 B1 B5 107.5(6)
B4 B1 B5 58.9(4)
B3 B1 B6 104.1(6)
B2 B1 B6 58.7(5)
B4 B1 B6 106.0(6)
B5 B1 B6 60.6(5)
B3 B1 H1 123.9
B2 B1 H1 122.8
B4 B1 H1 122.7
B5 B1 H1 121.8
B6 B1 H1 123.3
B3 B2 C7 61.6(5)
B3 B2 B6 106.1(6)
C7 B2 B6 101.6(5)
B3 B2 B1 57.5(6)
C7 B2 B1 105.3(6)
B6 B2 B1 61.6(5)
B3 B2 B11 108.3(6)
C7 B2 B11 56.8(4)
B6 B2 B11 58.3(4)
B1 B2 B11 108.7(5)
B3 B2 H2 121.5
C7 B2 H2 125.0
B6 B2 H2 124.1
B1 B2 H2 121.8
B11 B2 H2 122.0
B1 B3 B2 64.5(6)
B1 B3 B4 63.6(6)
B2 B3 B4 114.3(7)
B1 B3 C7 109.1(7)
B2 B3 C7 59.7(5)
B4 B3 C7 104.8(7)
B1 B3 C8 107.8(7)
B2 B3 C8 105.5(7)
B4 B3 C8 58.3(5)
C7 B3 C8 55.0(4)
B1 B3 H3 118.4
B2 B3 H3 118.7
B4 B3 H3 119.9
C7 B3 H3 124.9
C8 B3 H3 125.7
C8 B4 B3 62.1(5)
C8 B4 B5 103.1(5)
B3 B4 B5 105.4(6)
C8 B4 B1 105.5(5)
B3 B4 B1 56.8(5)
B5 B4 B1 60.7(5)
C8 B4 B9 56.9(4)
B3 B4 B9 108.0(6)
B5 B4 B9 59.3(4)
B1 B4 B9 108.2(6)
C8 B4 H4 124.1
B3 B4 H4 122.1
B5 B4 H4 123.8
B1 B4 H4 122.5
B9 B4 H4 121.9
B9 B5 B4 61.3(4)
B9 B5 B10 60.7(4)
B4 B5 B10 110.5(5)
B9 B5 B1 109.5(5)
B4 B5 B1 60.4(5)
B10 B5 B1 109.8(5)
B9 B5 B6 105.5(5)
B4 B5 B6 107.1(5)
B10 B5 B6 58.4(4)
B1 B5 B6 60.4(5)
B9 B5 H5 121.7
B4 B5 H5 120.7
B10 B5 H5 120.5
B1 B5 H5 120.3
B6 B5 H5 124.0
B11 B6 B2 62.3(4)
B11 B6 B10 62.7(4)
B2 B6 B10 112.8(5)
B11 B6 B1 110.4(6)
B2 B6 B1 59.7(5)
B10 B6 B1 110.5(6)
B11 B6 B5 109.1(6)
B2 B6 B5 107.1(6)
B10 B6 B5 60.5(4)
B1 B6 B5 59.0(5)
B11 B6 H6 119.4
B2 B6 H6 120.5
B10 B6 H6 118.5
B1 B6 H6 121.3
B5 B6 H6 123.0
C71 C7 C8 115.9(5)
C71 C7 B11 122.3(5)
C8 C7 B11 111.7(5)
C71 C7 B2 120.3(5)
C8 C7 B2 111.8(5)
B11 C7 B2 65.2(4)
C71 C7 B3 116.5(6)
C8 C7 B3 63.7(5)
B11 C7 B3 112.7(6)
B2 C7 B3 58.6(5)
C71 C7 B12 120.4(7)
C8 C7 B12 63.7(7)
B11 C7 B12 57.9(7)
B2 C7 B12 111.8(7)
B3 C7 B12 114.2(8)
C81 C8 C7 116.2(4)
C81 C8 B9 120.4(5)
C7 C8 B9 112.1(5)
C81 C8 B4 122.5(5)
C7 C8 B4 111.1(5)
B9 C8 B4 64.3(4)
C81 C8 B3 120.7(5)
C7 C8 B3 61.3(5)
B9 C8 B3 111.9(5)
B4 C8 B3 59.6(5)
C81 C8 B12 117.5(7)
C7 C8 B12 61.5(6)
B9 C8 B12 61.0(6)
B4 C8 B12 112.7(7)
B3 C8 B12 110.7(7)
C8 B9 B12 62.5(7)
C8 B9 B5 104.5(5)
B12 B9 B5 105.1(7)
C8 B9 B10 106.4(5)
B12 B9 B10 56.1(7)
B5 B9 B10 61.1(4)
C8 B9 B4 58.7(4)
B12 B9 B4 109.5(8)
B5 B9 B4 59.4(4)
B10 B9 B4 109.4(5)
C8 B9 H9 122.8
B12 B9 H9 122.2
B5 B9 H9 123.7
B10 B9 H9 122.2
B4 B9 H9 120.7
B12 B10 B6 103.3(8)
B12 B10 B9 60.3(7)
B6 B10 B9 105.6(6)
B12 B10 B5 106.0(8)
B6 B10 B5 61.1(4)
B9 B10 B5 58.2(4)
B12 B10 B11 56.1(6)
B6 B10 B11 57.9(4)
B9 B10 B11 104.0(5)
B5 B10 B11 105.9(5)
B12 B10 H10 124.1
B6 B10 H10 123.3
B9 B10 H10 123.2
B5 B10 H10 122.0
B11 B10 H10 124.8
B12 B11 C7 62.9(8)
B12 B11 B6 105.3(8)
C7 B11 B6 103.4(6)
B12 B11 B2 110.0(9)
C7 B11 B2 58.0(4)
B6 B11 B2 59.4(5)
B12 B11 B10 57.1(7)
C7 B11 B10 105.7(5)
B6 B11 B10 59.4(4)
B2 B11 B10 107.9(5)
B12 B11 H11 121.1
C7 B11 H11 123.4
B6 B11 H11 124.4
B2 B11 H11 121.0
B10 B11 H11 123.2
B11 B12 B10 66.8(8)
B11 B12 C7 59.1(6)
B10 B12 C7 110.1(10)
B11 B12 B9 114.6(11)
B10 B12 B9 63.6(7)
C7 B12 B9 102.8(11)
B11 B12 C8 105.2(10)
B10 B12 C8 107.6(10)
C7 B12 C8 54.8(7)
B9 B12 C8 56.5(7)
B11 B12 H12 118.0
B10 B12 H12 117.0
C7 B12 H12 125.6
B9 B12 H12 121.2
C8 B12 H12 126.6
C72 C71 C7 175.3(7)
C71 C72 C73 177.8(7)
C74 C73 C78 119.3(6)
C74 C73 C72 120.0(6)
C78 C73 C72 120.7(6)
C73 C74 C75 119.1(7)
C73 C74 H74A 120.4
C75 C74 H74A 120.4
C76 C75 C74 120.9(8)
C76 C75 H75B 119.6
C74 C75 H75B 119.6
C77 C76 C75 119.6(8)
C77 C76 H76B 120.2
C75 C76 H76B 120.2
C76 C77 C78 121.6(9)
C76 C77 H77B 119.2
C78 C77 H77B 119.2
C73 C78 C77 119.5(7)
C73 C78 H78B 120.3
C77 C78 H78B 120.3
C82 C81 C86 119.2(6)
C82 C81 C8 119.0(6)
C86 C81 C8 121.8(6)
C81 C82 C83 120.1(7)
C81 C82 H82A 119.9
C83 C82 H82A 119.9
C84 C83 C82 120.4(7)
C84 C83 H83B 119.8
C82 C83 H83B 119.8
C85 C84 C83 119.4(7)
C85 C84 H84B 120.3
C83 C84 H84B 120.3
C84 C85 C86 121.7(7)
C84 C85 H85A 119.1
C86 C85 H85A 119.1
C81 C86 C85 119.2(6)
C81 C86 H86B 120.4
C85 C86 H86B 120.4
B3' B1' B4' 60.1(5)
B3' B1' B2' 58.1(5)
B4' B1' B2' 106.9(5)
B3' B1' B5' 107.5(6)
B4' B1' B5' 60.0(4)
B2' B1' B5' 108.1(6)
B3' B1' B6' 105.9(6)
B4' B1' B6' 107.9(5)
B2' B1' B6' 59.7(4)
B5' B1' B6' 60.7(4)
B3' B1' H1' 123.1
B4' B1' H1' 121.8
B2' B1' H1' 122.6
B5' B1' H1' 121.2
B6' B1' H1' 122.1
B3' B2' C7' 60.5(5)
B3' B2' B1' 59.1(5)
C7' B2' B1' 104.7(5)
B3' B2' B6' 107.7(6)
C7' B2' B6' 102.4(5)
B1' B2' B6' 60.8(4)
B3' B2' B11' 108.6(6)
C7' B2' B11' 57.0(4)
B1' B2' B11' 108.6(5)
B6' B2' B11' 59.4(4)
B3' B2' H2' 120.8
C7' B2' H2' 125.6
B1' B2' H2' 122.0
B6' B2' H2' 123.2
B11' B2' H2' 121.7
B2' B3' C7' 59.9(5)
B2' B3' B1' 62.8(5)
C7' B3' B1' 107.0(6)
B2' B3' B4' 111.8(6)
C7' B3' B4' 104.2(6)
B1' B3' B4' 61.5(5)
B2' B3' C8' 104.1(6)
C7' B3' C8' 54.6(4)
B1' B3' C8' 104.7(6)
B4' B3' C8' 58.2(4)
B2' B3' H3' 119.9
C7' B3' H3' 124.9
B1' B3' H3' 121.0
B4' B3' H3' 121.0
C8' B3' H3' 126.6
C8' B4' B3' 61.6(4)
C8' B4' B1' 104.9(5)
B3' B4' B1' 58.5(5)
C8' B4' B5' 101.6(5)
B3' B4' B5' 106.4(6)
B1' B4' B5' 60.2(4)
C8' B4' B9' 56.0(3)
B3' B4' B9' 107.9(5)
B1' B4' B9' 107.5(5)
B5' B4' B9' 59.0(4)
C8' B4' H4' 125.3
B3' B4' H4' 121.1
B1' B4' H4' 122.4
B5' B4' H4' 124.1
B9' B4' H4' 122.5
B9' B5' B4' 61.8(4)
B9' B5' B1' 109.4(5)
B4' B5' B1' 59.8(4)
B9' B5' B10' 61.3(4)
B4' B5' B10' 111.1(5)
B1' B5' B10' 109.4(5)
B9' B5' B6' 106.8(5)
B4' B5' B6' 107.4(5)
B1' B5' B6' 60.3(4)
B10' B5' B6' 58.7(4)
B9' B5' H5' 120.9
B4' B5' H5' 120.5
B1' B5' H5' 121.0
B10' B5' H5' 120.3
B6' B5' H5' 123.4
B11' B6' B2' 60.5(4)
B11' B6' B10' 62.6(4)
B2' B6' B10' 111.5(5)
B11' B6' B1' 108.4(5)
B2' B6' B1' 59.5(4)
B10' B6' B1' 109.8(5)
B11' B6' B5' 108.4(5)
B2' B6' B5' 106.7(6)
B10' B6' B5' 60.4(4)
B1' B6' B5' 59.0(4)
B11' B6' H6' 120.7
B2' B6' H6' 121.4
B10' B6' H6' 118.9
B1' B6' H6' 121.9
B5' B6' H6' 122.9
C71' C7' C8' 115.9(4)
C71' C7' B12' 121.2(4)
C8' C7' B12' 67.9(3)
C71' C7' B11' 121.9(5)
C8' C7' B11' 111.6(4)
B12' C7' B11' 52.7(3)
C71' C7' B2' 121.3(4)
C8' C7' B2' 111.9(5)
B12' C7' B2' 106.9(4)
B11' C7' B2' 64.1(4)
C71' C7' B3' 115.6(5)
C8' C7' B3' 64.5(4)
B12' C7' B3' 117.0(4)
B11' C7' B3' 113.8(5)
B2' C7' B3' 59.6(5)
C81' C8' C7' 116.9(4)
C81' C8' B9' 118.5(5)
C7' C8' B9' 113.7(4)
C81' C8' B4' 121.1(5)
C7' C8' B4' 111.2(5)
B9' C8' B4' 65.3(4)
C81' C8' B3' 119.5(5)
C7' C8' B3' 60.9(4)
B9' C8' B3' 114.4(5)
B4' C8' B3' 60.2(4)
C81' C8' B12' 122.0(4)
C7' C8' B12' 56.8(3)
B9' C8' B12' 64.4(3)
B4' C8' B12' 111.9(4)
B3' C8' B12' 105.7(5)
C8' B9' B5' 103.9(5)
C8' B9' B10' 105.2(5)
B5' B9' B10' 60.2(4)
C8' B9' B4' 58.7(3)
B5' B9' B4' 59.2(4)
B10' B9' B4' 108.2(5)
C8' B9' B12' 61.5(3)
B5' B9' B12' 98.8(4)
B10' B9' B12' 52.6(3)
B4' B9' B12' 105.0(4)
C8' B9' H9' 122.4
B5' B9' H9' 125.4
B10' B9' H9' 123.3
B4' B9' H9' 121.6
B12' B9' H9' 126.9
B12' B10' B6' 98.8(4)
B12' B10' B9' 64.6(3)
B6' B10' B9' 106.4(5)
B12' B10' B5' 106.6(5)
B6' B10' B5' 60.9(4)
B9' B10' B5' 58.5(4)
B12' B10' B11' 49.5(3)
B6' B10' B11' 58.8(4)
B9' B10' B11' 103.8(5)
B5' B10' B11' 105.8(5)
B12' B10' H10' 126.1
B6' B10' H10' 124.3
B9' B10' H10' 120.9
B5' B10' H10' 121.4
B11' B10' H10' 126.5
B12' B11' C7' 62.2(4)
B12' B11' B6' 105.3(5)
C7' B11' B6' 104.4(5)
B12' B11' B2' 110.2(5)
C7' B11' B2' 58.9(4)
B6' B11' B2' 60.0(5)
B12' B11' B10' 57.6(4)
C7' B11' B10' 105.6(5)
B6' B11' B10' 58.6(4)
B2' B11' B10' 107.8(5)
B12' B11' H11' 121.3
C7' B11' H11' 123.1
B6' B11' H11' 124.2
B2' B11' H11' 120.5
B10' B11' H11' 123.5
B11' B12' B10' 72.9(4)
B11' B12' C7' 65.1(3)
B10' B12' C7' 118.6(4)
B11' B12' C8' 111.2(4)
B10' B12' C8' 107.6(3)
C7' B12' C8' 55.3(3)
B11' B12' B9' 120.3(4)
B10' B12' B9' 62.8(3)
C7' B12' B9' 103.3(3)
C8' B12' B9' 54.1(3)
B11' B12' H12' 110.4
B10' B12' H12' 113.5
C7' B12' H12' 121.8
C8' B12' H12' 127.9
B9' B12' H12' 122.6
C72' C71' C7' 174.5(3)
C71' C72' C73' 177.1
C74' C73' C78' 117.9(3)
C74' C73' C72' 121.0
C78' C73' C72' 121.2(3)
C73' C74' C75' 121.1(3)
C73' C74' H74B 119.4
C75' C74' H74B 119.4
C76' C75' C74' 119.7(6)
C76' C75' H75A 120.1
C74' C75' H75A 120.1
C77' C76' C75' 120.4(7)
C77' C76' H76A 119.8
C75' C76' H76A 119.8
C76' C77' C78' 120.7(7)
C76' C77' H77A 119.7
C78' C77' H77A 119.7
C77' C78' C73' 120.2(6)
C77' C78' H78A 119.9
C73' C78' H78A 119.9
C82' C81' C86' 118.7(6)
C82' C81' C8' 122.2(6)
C86' C81' C8' 119.0(5)
C81' C82' C83' 121.7(7)
C81' C82' H82B 119.2
C83' C82' H82B 119.2
C84' C83' C82' 118.5(7)
C84' C83' H83A 120.8
C82' C83' H83A 120.8
C85' C84' C83' 120.5(7)
C85' C84' H84A 119.8
C83' C84' H84A 119.8
C84' C85' C86' 121.1(7)
C84' C85' H85B 119.5
C86' C85' H85B 119.5
C81' C86' C85' 119.5(6)
C81' C86' H86A 120.2
C85' C86' H86A 120.2
C121 P1 C111 111.94(9)
C121 P1 C141 105.80(10)
C111 P1 C141 108.53(10)
C121 P1 C131 110.14(10)
C111 P1 C131 108.82(10)
C141 P1 C131 111.59(9)
C231 P2 C211 107.86(10)
C231 P2 C221 109.85(10)
C211 P2 C221 111.51(10)
C231 P2 C241 110.74(10)
C211 P2 C241 108.39(10)
C221 P2 C241 108.49(10)
C112 C111 P1 121.15(6)
C116 C111 P1 118.51(6)
C122 C121 P1 118.97(6)
C126 C121 P1 121.02(6)
C132 C131 P1 118.81(6)
C136 C131 P1 120.84(6)
C142 C141 P1 121.18(6)
C146 C141 P1 118.82(6)
C212 C211 P2 119.13(6)
C216 C211 P2 120.85(6)
C222 C221 P2 120.35(6)
C226 C221 P2 119.61(6)
C232 C231 P2 120.01(6)
C236 C231 P2 119.40(6)
C242 C241 P2 121.12(6)
C246 C241 P2 118.86(6)

loop_
_geom_bond_atom_site_label_1
_geom_bond_atom_site_label_2
_geom_bond_site_symmetry_2
_geom_bond_distance
_geom_bond_publ_flag
B1 B2 . 1.769(11) y
B1 B3 . 1.655(13) y
B1 B4 . 1.771(11) y
B1 B5 . 1.776(11) y
B1 B6 . 1.802(12) y
B1 H1 . 1.1200 ?
B2 B3 . 1.663(14) y
B2 B6 . 1.750(11) y
B2 C7 . 1.681(9) y
B2 B11 . 1.799(11) y
B2 H2 . 1.1200 ?
B3 B4 . 1.707(13) y
B3 C7 . 1.713(13) y
B3 C8 . 1.750(13) y
B3 H3 . 1.1200 ?
B4 B5 . 1.743(11) y
B4 C8 . 1.685(9) y
B4 B9 . 1.777(10) y
B4 H4 . 1.1200 ?
B5 B6 . 1.805(10) y
B5 B9 . 1.742(10) y
B5 B10 . 1.795(10) y
B5 H5 . 1.1200 ?
B6 B10 . 1.756(11) y
B6 B11 . 1.729(10) y
B6 H6 . 1.1200 ?
C7 C71 . 1.433(8) ?
C7 C8 . 1.600(7) y
C7 B11 . 1.659(8) y
C7 B12 . 1.721(18) y
C8 C81 . 1.504(7) ?
C8 B9 . 1.651(8) y
C8 B12 . 1.76(2) y
B9 B10 . 1.787(10) y
B9 B12 . 1.732(18) y
B9 H9 . 1.1200 ?
B10 B11 . 1.812(10) y
B10 B12 . 1.655(19) y
B10 H10 . 1.1200 ?
B11 B12 . 1.638(18) y
B11 H11 . 1.1200 ?
B12 H12 . 1.1200 ?
C71 C72 . 1.204(7) ?
C72 C73 . 1.440(8) ?
C73 C74 . 1.388(8) ?
C73 C78 . 1.390(8) ?
C74 C75 . 1.399(9) ?
C74 H74A . .9500 ?
C75 C76 . 1.380(11) ?
C75 H75B . .9500 ?
C76 C77 . 1.336(11) ?
C76 H76B . .9500 ?
C77 C78 . 1.398(9) ?
C77 H77B . .9500 ?
C78 H78B . .9500 ?
C81 C82 . 1.391(8) ?
C81 C86 . 1.397(7) ?
C82 C83 . 1.396(8) ?
C82 H82A . .9500 ?
C83 C84 . 1.392(9) ?
C83 H83B . .9500 ?
C84 C85 . 1.350(9) ?
C84 H84B . .9500 ?
C85 C86 . 1.407(8) ?
C85 H85A . .9500 ?
C86 H86B . .9500 ?
B1' B2' . 1.762(11) y
B1' B3' . 1.701(11) y
B1' B4' . 1.753(10) y
B1' B5' . 1.761(10) y
B1' B6' . 1.784(11) y
B1' H1' . 1.1200 ?
B2' B3' . 1.681(12) y
B2' B6' . 1.764(10) y
B2' C7' . 1.687(9) y
B2' B11' . 1.773(11) y
B2' H2' . 1.1200 ?
B3' B4' . 1.729(11) y
B3' C7' . 1.697(11) y
B3' C8' . 1.754(10) y
B3' H3' . 1.1200 ?
B4' B5' . 1.757(10) y
B4' C8' . 1.695(8) y
B4' B9' . 1.802(9) y
B4' H4' . 1.1200 ?
B5' B6' . 1.791(10) y
B5' B9' . 1.752(9) y
B5' B10' . 1.783(10) y
B5' H5' . 1.1200 ?
B6' B10' . 1.751(11) y
B6' B11' . 1.754(10) y
B6' H6' . 1.1200 ?
C7' C71' . 1.444(6) ?
C7' C8' . 1.582(7) y
C7' B11' . 1.652(8) y
C7' B12' . 1.610(6) y
C8' C81' . 1.507(7) ?
C8' B9' . 1.644(8) y
C8' B12' . 1.784(6) y
B9' B10' . 1.802(9) y
B9' B12' . 1.831(7) y
B9' H9' . 1.1200 ?
B10' B11' . 1.822(9) y
B10' B12' . 1.609(8) y
B10' H10' . 1.1200 ?
B11' B12' . 1.449(8) y
B11' H11' . 1.1200 ?
B12' H12' . 1.1200 ?
C71' C72' . 1.1784 ?
C72' C73' . 1.4559 ?
C73' C74' . 1.3875 ?
C73' C78' . 1.401(6) ?
C74' C75' . 1.385(7) ?
C74' H74B . .9500 ?
C75' C76' . 1.373(9) ?
C75' H75A . .9500 ?
C76' C77' . 1.357(9) ?
C76' H76A . .9500 ?
C77' C78' . 1.386(8) ?
C77' H77A . .9500 ?
C78' H78A . .9500 ?
C81' C82' . 1.374(7) ?
C81' C86' . 1.390(8) ?
C82' C83' . 1.394(8) ?
C82' H82B . .9500 ?
C83' C84' . 1.393(9) ?
C83' H83A . .9500 ?
C84' C85' . 1.345(9) ?
C84' H84A . .9500 ?
C85' C86' . 1.400(8) ?
C85' H85B . .9500 ?
C86' H86A . .9500 ?
P1 C121 . 1.7875(18) ?
P1 C111 . 1.7905(19) ?
P1 C141 . 1.7944(19) ?
P1 C131 . 1.7949(18) ?
P2 C231 . 1.787(2) ?
P2 C211 . 1.7895(18) ?
P2 C221 . 1.792(2) ?
P2 C241 . 1.8039(19) ?

loop_
_geom_torsion_atom_site_label_1
_geom_torsion_atom_site_label_2
_geom_torsion_atom_site_label_3
_geom_torsion_atom_site_label_4
_geom_torsion
_geom_torsion_publ_flag
C7 C8 C81 C82 74.7(7) y
C7 C8 C81 C86 -106.0(6) y
C7' C8' C81' C82' -106.5(6) y
C7' C8' C81' C86' 76.2(7) y
